data_4508285
loop_
_publ_author_name
'Demadis, Konstantinos D.'
'Panera, Aggeliki'
'Anagnostou, Zafeiria'
'Varouhas, Dimitris'
'Kirillov, Alexander M.'
'C\'isa\<rov\'a, Ivana'

_publ_section_title
;
 Disruption of &#x201C;Coordination Polymer&#x201D; Architecture in
 Cu2+Bis-Phosphonates and Carboxyphosphonates by Use of
 2,2&#x2032;-Bipyridine as Auxiliary Ligand: Structural Variability and
 Topological Analysis
;
_journal_issue 10
_journal_name_full 'Crystal Growth &amp; Design'
_journal_page_first 4480
_journal_paper_doi 10.1021/cg4009625
_journal_volume 13
_journal_year 2013
_chemical_formula_sum 'C24 H44 Cu2 N4 O20 P4'
_chemical_formula_weight 959.59
_chemical_name_systematic
; 
 ? 
;
_space_group_IT_number 2
_symmetry_cell_setting triclinic
_symmetry_space_group_name_Hall '-P 1'
_symmetry_space_group_name_H-M 'P -1'
_atom_sites_solution_hydrogens geom
_atom_sites_solution_primary direct
_atom_sites_solution_secondary difmap
_audit_creation_method SHELXL-97
_cell_angle_alpha 114.8870(9)
_cell_angle_beta 93.4440(10)
_cell_angle_gamma 90.8870(9)
_cell_formula_units_Z 1
_cell_length_a 9.55800(10)
_cell_length_b 10.0640(2)
_cell_length_c 10.9450(2)
_cell_measurement_temperature 293(2)
_cell_volume 952.36(3)
_computing_structure_refinement 'SHELXL-97 (Sheldrick, 1997)'
_computing_structure_solution 'SHELXS-97 (Sheldrick, 1990)'
_diffrn_ambient_temperature 293(2)
_diffrn_measured_fraction_theta_full 0.999
_diffrn_measured_fraction_theta_max 0.999
_diffrn_radiation_monochromator graphite
_diffrn_radiation_source 'fine-focus sealed tube'
_diffrn_radiation_type MoK\a
_diffrn_radiation_wavelength 0.71073
_diffrn_reflns_av_R_equivalents 0.0105
_diffrn_reflns_av_sigmaI/netI 0.0185
_diffrn_reflns_limit_h_max 12
_diffrn_reflns_limit_h_min -12
_diffrn_reflns_limit_k_max 13
_diffrn_reflns_limit_k_min -13
_diffrn_reflns_limit_l_max 14
_diffrn_reflns_limit_l_min -14
_diffrn_reflns_number 8695
_diffrn_reflns_theta_full 27.50
_diffrn_reflns_theta_max 27.50
_diffrn_reflns_theta_min 2.06
_exptl_absorpt_coefficient_mu 1.368
_exptl_crystal_density_diffrn 1.673
_exptl_crystal_density_method 'not measured'
_exptl_crystal_F_000 494
_refine_diff_density_max 0.342
_refine_diff_density_min -0.612
_refine_diff_density_rms 0.066
_refine_ls_extinction_method none
_refine_ls_goodness_of_fit_ref 0.906
_refine_ls_hydrogen_treatment mixed
_refine_ls_matrix_type full
_refine_ls_number_parameters 244
_refine_ls_number_reflns 4376
_refine_ls_number_restraints 0
_refine_ls_restrained_S_all 0.906
_refine_ls_R_factor_all 0.0285
_refine_ls_R_factor_gt 0.0259
_refine_ls_shift/su_max 0.001
_refine_ls_shift/su_mean 0.000
_refine_ls_structure_factor_coef Fsqd
_refine_ls_weighting_details 'calc w=1/[\s^2^(Fo^2^)+(0.1000P)^2^+0.0000P] where P=(Fo^2^+2Fc^2^)/3'
_refine_ls_weighting_scheme calc
_refine_ls_wR_factor_gt 0.1000
_refine_ls_wR_factor_ref 0.1025
_reflns_number_gt 4056
_reflns_number_total 4376
_reflns_threshold_expression >2sigma(I)
_cod_data_source_file cg4009625_si_003.cif
_cod_data_source_block '[Cu(bpy)(EDPA)(H2O)]2.3H2O'
_cod_depositor_comments
;
The following automatic conversions were performed:

'_symmetry_cell_setting' value 'Triclinic' changed to 'triclinic'
according to /home/saulius/struct/CIF-dictionaries/cif_core.dic
dictionary named 'cif_core.dic' version 2.4.2 from 2011-04-26.

Automatic conversion script
Id: cif_fix_values 1891 2012-01-12 08:04:46Z andrius 
;
_cod_original_sg_symbol_H-M P-1
_cod_database_code 4508285

loop_
_symmetry_equiv_pos_as_xyz
'x, y, z'
'-x, -y, -z'

loop_
_atom_site_label
_atom_site_type_symbol
_atom_site_fract_x
_atom_site_fract_y
_atom_site_fract_z
_atom_site_U_iso_or_equiv
_atom_site_adp_type
_atom_site_occupancy
_atom_site_symmetry_multiplicity
_atom_site_calc_flag
_atom_site_refinement_flags
Cu1 Cu 0.606954(18) 0.857649(19) 0.292388(17) 0.01557(9) Uani 1 1 d .
P2 P 0.18473(4) 0.39497(4) 0.41716(4) 0.01484(11) Uani 1 1 d .
P3 P 0.41190(4) 0.81539(4) 0.49972(4) 0.01434(11) Uani 1 1 d .
O4 O 0.05409(11) 0.40512(12) 0.33501(11) 0.0187(2) Uani 1 1 d .
O5 O 0.49543(12) 0.76260(12) 0.37645(11) 0.0186(2) Uani 1 1 d .
O6 O 0.50084(12) 0.81908(13) 0.62613(11) 0.0214(2) Uani 1 1 d .
H6 H 0.5900 0.7951 0.6213 0.026 Uiso 1 1 d R
O7 O 0.34626(11) 0.96248(12) 0.53803(11) 0.0170(2) Uani 1 1 d .
O8 O 0.79144(13) 0.74257(15) 0.30538(14) 0.0299(3) Uani 1 1 d .
H8A H 0.8059 0.6955 0.3582 0.036 Uiso 1 1 d R
H8B H 0.8701 0.7409 0.2638 0.036 Uiso 1 1 d R
O9 O 0.15114(12) 0.44294(13) 0.56730(11) 0.0205(2) Uani 1 1 d .
H9 H 0.0760 0.5026 0.6027 0.025 Uiso 1 1 d R
O10 O 0.24488(12) 0.24530(12) 0.36276(12) 0.0212(2) Uani 1 1 d .
N11 N 0.71021(14) 0.93597(15) 0.18068(14) 0.0180(3) Uani 1 1 d .
C12 C 0.65544(17) 0.89364(17) 0.05233(16) 0.0189(3) Uani 1 1 d .
O13 O 0.01700(13) 0.71709(15) 0.15409(13) 0.0282(3) Uani 1 1 d .
H13A H 0.0653 0.7877 0.1901 0.034 Uiso 1 1 d R
H13B H 0.0717 0.6357 0.1469 0.034 Uiso 1 1 d R
N14 N 0.49698(14) 0.75012(15) 0.11186(13) 0.0180(3) Uani 1 1 d .
O15 O 0.11747(15) 0.44309(16) 0.10772(13) 0.0339(3) Uani 1 1 d .
H15A H 0.0740 0.3800 0.0353 0.041 Uiso 1 1 d R
H15B H 0.0945 0.4239 0.1730 0.041 Uiso 1 1 d R
C16 C 0.53754(17) 0.78382(18) 0.01218(16) 0.0194(3) Uani 1 1 d .
C17 C 0.8227(2) 1.0509(2) 0.01789(18) 0.0288(4) Uani 1 1 d .
H17 H 0.8582 1.0951 -0.0363 0.035 Uiso 1 1 d R
C18 C 0.82188(17) 1.02872(18) 0.22568(17) 0.0224(3) Uani 1 1 d .
H18 H 0.8589 1.0564 0.3183 0.027 Uiso 1 1 d R
O19 O 0.1717(2) 0.96190(17) 0.31855(18) 0.0529(5) Uani 1 1 d .
H19A H 0.1847 1.0598 0.3325 0.063 Uiso 1 1 d R
H19B H 0.2218 0.9646 0.3899 0.063 Uiso 1 1 d R
C20 C 0.27009(16) 0.68156(17) 0.46853(17) 0.0186(3) Uani 1 1 d .
H20A H 0.2045 0.6969 0.4077 0.022 Uiso 1 1 d R
H20B H 0.2241 0.7100 0.5526 0.022 Uiso 1 1 d R
C21 C 0.31799(16) 0.52407(17) 0.41821(18) 0.0206(3) Uani 1 1 d .
H21A H 0.3963 0.5208 0.4772 0.025 Uiso 1 1 d R
H21B H 0.3393 0.4914 0.3271 0.025 Uiso 1 1 d R
C22 C 0.88114(19) 1.0900(2) 0.14774(19) 0.0265(4) Uani 1 1 d .
H22 H 0.9585 1.1564 0.1851 0.032 Uiso 1 1 d R
C23 C 0.47251(19) 0.7181(2) -0.11778(17) 0.0252(4) Uani 1 1 d .
H23 H 0.4994 0.7408 -0.1893 0.030 Uiso 1 1 d R
C24 C 0.32407(18) 0.5791(2) -0.04284(18) 0.0274(4) Uani 1 1 d .
H24 H 0.2534 0.5137 -0.0561 0.033 Uiso 1 1 d R
C25 C 0.39142(17) 0.65029(19) 0.08494(17) 0.0231(3) Uani 1 1 d .
H25 H 0.3654 0.6339 0.1596 0.028 Uiso 1 1 d R
C26 C 0.70975(19) 0.9508(2) -0.03095(17) 0.0253(4) Uani 1 1 d .
H26 H 0.6685 0.9165 -0.1201 0.030 Uiso 1 1 d R
C27 C 0.3658(2) 0.6132(2) -0.14506(17) 0.0289(4) Uani 1 1 d .
H27 H 0.3182 0.5649 -0.2376 0.035 Uiso 1 1 d R

loop_
_atom_site_aniso_label
_atom_site_aniso_U_11
_atom_site_aniso_U_22
_atom_site_aniso_U_33
_atom_site_aniso_U_23
_atom_site_aniso_U_13
_atom_site_aniso_U_12
Cu1 0.01852(14) 0.01553(14) 0.01231(13) 0.00566(10) 0.00148(8) -0.00349(8)
P2 0.0144(2) 0.0136(2) 0.0173(2) 0.00742(16) 0.00013(15) -0.00087(14)
P3 0.0168(2) 0.0140(2) 0.0125(2) 0.00585(16) 0.00108(15) -0.00269(15)
O4 0.0166(5) 0.0213(6) 0.0181(6) 0.0085(5) -0.0012(4) 0.0000(4)
O5 0.0248(6) 0.0163(5) 0.0140(5) 0.0055(4) 0.0047(4) -0.0040(4)
O6 0.0194(5) 0.0300(6) 0.0166(6) 0.0115(5) 0.0016(4) 0.0027(5)
O7 0.0215(5) 0.0138(5) 0.0148(5) 0.0055(4) -0.0002(4) -0.0021(4)
O8 0.0261(6) 0.0376(7) 0.0401(7) 0.0285(6) 0.0131(5) 0.0110(5)
O9 0.0217(6) 0.0251(6) 0.0172(5) 0.0111(5) 0.0021(4) 0.0043(4)
O10 0.0214(6) 0.0144(5) 0.0265(6) 0.0073(5) 0.0007(5) 0.0008(4)
N11 0.0198(6) 0.0168(6) 0.0171(6) 0.0066(5) 0.0034(5) 0.0003(5)
C12 0.0237(8) 0.0169(7) 0.0161(8) 0.0064(6) 0.0056(6) 0.0032(6)
O13 0.0265(6) 0.0286(7) 0.0268(7) 0.0094(5) 0.0005(5) -0.0036(5)
N14 0.0205(6) 0.0178(6) 0.0149(6) 0.0060(5) 0.0016(5) -0.0007(5)
O15 0.0455(8) 0.0357(8) 0.0245(7) 0.0175(6) -0.0031(6) -0.0087(6)
C16 0.0235(8) 0.0180(8) 0.0160(7) 0.0061(6) 0.0030(6) 0.0032(6)
C17 0.0375(10) 0.0265(9) 0.0253(9) 0.0127(8) 0.0111(7) -0.0023(7)
C18 0.0221(8) 0.0196(8) 0.0225(8) 0.0059(7) 0.0040(6) -0.0017(6)
O19 0.0732(11) 0.0282(8) 0.0583(10) 0.0262(8) -0.0420(9) -0.0236(7)
C20 0.0156(7) 0.0151(7) 0.0247(8) 0.0079(6) 0.0026(6) -0.0017(6)
C21 0.0175(7) 0.0151(7) 0.0290(9) 0.0089(7) 0.0029(6) -0.0011(6)
C22 0.0267(9) 0.0212(8) 0.0294(9) 0.0080(7) 0.0083(7) -0.0041(7)
C23 0.0320(9) 0.0261(9) 0.0170(8) 0.0085(7) 0.0022(7) 0.0002(7)
C24 0.0255(8) 0.0271(9) 0.0240(9) 0.0064(7) -0.0032(7) -0.0092(7)
C25 0.0239(8) 0.0244(8) 0.0199(8) 0.0083(7) 0.0027(6) -0.0037(6)
C26 0.0328(9) 0.0261(9) 0.0185(8) 0.0103(7) 0.0074(7) 0.0002(7)
C27 0.0319(9) 0.0319(10) 0.0171(8) 0.0056(7) -0.0041(7) -0.0055(7)

loop_
_atom_type_symbol
_atom_type_description
_atom_type_scat_dispersion_real
_atom_type_scat_dispersion_imag
_atom_type_scat_source
C C 0.0033 0.0016 'International Tables Vol C Tables 4.2.6.8 and 6.1.1.4'
H H 0.0000 0.0000 'International Tables Vol C Tables 4.2.6.8 and 6.1.1.4'
N N 0.0061 0.0033 'International Tables Vol C Tables 4.2.6.8 and 6.1.1.4'
O O 0.0106 0.0060 'International Tables Vol C Tables 4.2.6.8 and 6.1.1.4'
P P 0.1023 0.0942 'International Tables Vol C Tables 4.2.6.8 and 6.1.1.4'
Cu Cu 0.3201 1.2651 'International Tables Vol C Tables 4.2.6.8 and 6.1.1.4'

loop_
_geom_angle_atom_site_label_1
_geom_angle_atom_site_label_2
_geom_angle_atom_site_label_3
_geom_angle
_geom_angle_site_symmetry_1
_geom_angle_site_symmetry_3
O5 Cu1 O7 94.83(5) . 2_676
O5 Cu1 N11 172.06(5) . .
O7 Cu1 N11 92.81(5) 2_676 .
O5 Cu1 N14 92.06(5) . .
O7 Cu1 N14 151.36(5) 2_676 .
N11 Cu1 N14 80.17(5) . .
O5 Cu1 O8 92.98(5) . .
O7 Cu1 O8 96.55(5) 2_676 .
N11 Cu1 O8 88.31(5) . .
N14 Cu1 O8 110.83(6) . .
O10 P2 O4 113.75(7) . .
O10 P2 O9 110.09(7) . .
O4 P2 O9 109.63(6) . .
O10 P2 C21 107.94(7) . .
O4 P2 C21 108.78(7) . .
O9 P2 C21 106.36(8) . .
O5 P3 O7 116.27(6) . .
O5 P3 O6 111.55(7) . .
O7 P3 O6 108.54(6) . .
O5 P3 C20 107.81(7) . .
O7 P3 C20 106.90(7) . .
O6 P3 C20 105.08(7) . .
P3 O5 Cu1 134.69(7) . .
P3 O6 H6 121.1 . .
P3 O7 Cu1 125.82(6) . 2_676
Cu1 O8 H8A 126.2 . .
Cu1 O8 H8B 125.2 . .
H8A O8 H8B 108.4 . .
P2 O9 H9 120.8 . .
C18 N11 C12 119.55(14) . .
C18 N11 Cu1 124.85(12) . .
C12 N11 Cu1 115.54(11) . .
N11 C12 C26 120.93(16) . .
N11 C12 C16 114.27(14) . .
C26 C12 C16 124.79(15) . .
H13A O13 H13B 107.4 . .
C25 N14 C16 119.08(14) . .
C25 N14 Cu1 125.84(11) . .
C16 N14 Cu1 115.08(11) . .
H15A O15 H15B 107.7 . .
N14 C16 C23 121.73(15) . .
N14 C16 C12 114.63(13) . .
C23 C16 C12 123.64(15) . .
C26 C17 C22 119.52(16) . .
C26 C17 H17 120.3 . .
C22 C17 H17 120.2 . .
N11 C18 C22 122.36(16) . .
N11 C18 H18 117.3 . .
C22 C18 H18 120.2 . .
H19A O19 H19B 99.6 . .
C21 C20 P3 113.49(11) . .
C21 C20 H20A 114.1 . .
P3 C20 H20A 104.8 . .
C21 C20 H20B 110.9 . .
P3 C20 H20B 107.2 . .
H20A C20 H20B 105.8 . .
C20 C21 P2 113.74(11) . .
C20 C21 H21A 109.2 . .
P2 C21 H21A 106.7 . .
C20 C21 H21B 108.7 . .
P2 C21 H21B 105.2 . .
H21A C21 H21B 113.4 . .
C17 C22 C18 118.34(16) . .
C17 C22 H22 122.7 . .
C18 C22 H22 118.9 . .
C27 C23 C16 118.69(16) . .
C27 C23 H23 118.4 . .
C16 C23 H23 122.9 . .
C27 C24 C25 118.97(16) . .
C27 C24 H24 122.0 . .
C25 C24 H24 119.0 . .
N14 C25 C24 122.00(16) . .
N14 C25 H25 115.2 . .
C24 C25 H25 122.8 . .
C17 C26 C12 119.22(16) . .
C17 C26 H26 123.2 . .
C12 C26 H26 117.5 . .
C24 C27 C23 119.51(16) . .
C24 C27 H27 120.7 . .
C23 C27 H27 119.8 . .

loop_
_geom_bond_atom_site_label_1
_geom_bond_atom_site_label_2
_geom_bond_distance
_geom_bond_site_symmetry_2
Cu1 O5 1.9300(11) .
Cu1 O7 1.9923(11) 2_676
Cu1 N11 2.0056(14) .
Cu1 N14 2.0238(13) .
Cu1 O8 2.1546(12) .
P2 O10 1.5057(12) .
P2 O4 1.5246(11) .
P2 O9 1.5611(12) .
P2 C21 1.8014(16) .
P3 O5 1.5097(11) .
P3 O7 1.5162(11) .
P3 O6 1.5660(12) .
P3 C20 1.8079(15) .
O6 H6 0.8877 .
O7 Cu1 1.9923(10) 2_676
O8 H8A 0.8955 .
O8 H8B 0.8983 .
O9 H9 0.9365 .
N11 C18 1.331(2) .
N11 C12 1.353(2) .
C12 C26 1.385(2) .
C12 C16 1.476(2) .
O13 H13A 0.7783 .
O13 H13B 0.9563 .
N14 C25 1.341(2) .
N14 C16 1.347(2) .
O15 H15A 0.8561 .
O15 H15B 0.8538 .
C16 C23 1.392(2) .
C17 C26 1.383(3) .
C17 C22 1.383(3) .
C17 H17 0.9526 .
C18 C22 1.385(2) .
C18 H18 0.9733 .
O19 H19A 0.9362 .
O19 H19B 0.8819 .
C20 C21 1.531(2) .
C20 H20A 0.9486 .
C20 H20B 0.9757 .
C21 H21A 0.9692 .
C21 H21B 0.9457 .
C22 H22 0.9378 .
C23 C27 1.382(3) .
C23 H23 0.9500 .
C24 C27 1.379(3) .
C24 C25 1.385(2) .
C24 H24 0.8969 .
C25 H25 0.9449 .
C26 H26 0.9449 .
C27 H27 0.9961 .
